data_2236417
loop_
_publ_author_name
'Li, Xiaokun'
'Zhao, Yuqing'

_publ_section_title
;
 Methyl 2-(3,5-dinitrobenzamido)-3-methylbutanoate
;
_journal_coeditor_code KP2434
_journal_issue 11
_journal_name_full 'Acta Crystallographica Section E'
_journal_page_first o3098
_journal_paper_doi 10.1107/S1600536812040895
_journal_volume 68
_journal_year 2012
_chemical_formula_iupac 'C13 H15 N3 O7'
_chemical_formula_moiety 'C13 H15 N3 O7'
_chemical_formula_sum 'C13 H15 N3 O7'
_chemical_formula_weight 325.28
_chemical_name_systematic
;
Methyl 2-(3,5-dinitrobenzamido)-3-methylbutanoate
;
_space_group_IT_number 19
_symmetry_cell_setting orthorhombic
_symmetry_space_group_name_Hall 'P 2ac 2ab'
_symmetry_space_group_name_H-M 'P 21 21 21'
_atom_sites_solution_hydrogens geom
_atom_sites_solution_primary direct
_atom_sites_solution_secondary difmap
_audit_creation_method SHELXL-97
_cell_angle_alpha 90.00
_cell_angle_beta 90.00
_cell_angle_gamma 90.00
_cell_formula_units_Z 4
_cell_length_a 7.060(2)
_cell_length_b 9.412(3)
_cell_length_c 23.321(6)
_cell_measurement_reflns_used 9233
_cell_measurement_temperature 296(2)
_cell_measurement_theta_max 22.74
_cell_measurement_theta_min 0.992
_cell_volume 1549.7(8)
_computing_cell_refinement 'SAINT (Bruker, 2007)'
_computing_data_collection 'APEX2 (Bruker, 2007)'
_computing_data_reduction 'SAINT (Bruker, 2007)'
_computing_molecular_graphics 'SHELXTL (Sheldrick, 2008)'
_computing_publication_material 'publCIF (Westrip, 2010)'
_computing_structure_refinement 'SHELXTL (Sheldrick, 2008)'
_computing_structure_solution 'SHELXTL (Sheldrick, 2008)'
_diffrn_ambient_temperature 296(2)
_diffrn_measured_fraction_theta_full 0.992
_diffrn_measured_fraction_theta_max 0.992
_diffrn_measurement_device_type 'Bruker APEXII CCD area-detector'
_diffrn_measurement_method 'phi and omega scans'
_diffrn_radiation_monochromator graphite
_diffrn_radiation_source 'fine-focus sealed tube'
_diffrn_radiation_type MoK\a
_diffrn_radiation_wavelength 0.71073
_diffrn_reflns_av_R_equivalents 0.0229
_diffrn_reflns_av_sigmaI/netI 0.0253
_diffrn_reflns_limit_h_max 9
_diffrn_reflns_limit_h_min -7
_diffrn_reflns_limit_k_max 12
_diffrn_reflns_limit_k_min -12
_diffrn_reflns_limit_l_max 30
_diffrn_reflns_limit_l_min -26
_diffrn_reflns_number 9197
_diffrn_reflns_theta_full 27.74
_diffrn_reflns_theta_max 27.74
_diffrn_reflns_theta_min 1.75
_exptl_absorpt_coefficient_mu 0.115
_exptl_absorpt_correction_T_max 0.7456
_exptl_absorpt_correction_T_min 0.6596
_exptl_absorpt_correction_type multi-scan
_exptl_absorpt_process_details '(SADABS; Sheldrick, 1996)'
_exptl_crystal_colour colourless
_exptl_crystal_density_diffrn 1.394
_exptl_crystal_density_method 'not measured'
_exptl_crystal_description block
_exptl_crystal_F_000 680
_exptl_crystal_size_max 0.43
_exptl_crystal_size_mid 0.32
_exptl_crystal_size_min 0.30
_refine_diff_density_max 0.198
_refine_diff_density_min -0.178
_refine_ls_extinction_method none
_refine_ls_goodness_of_fit_ref 1.033
_refine_ls_hydrogen_treatment constr
_refine_ls_matrix_type full
_refine_ls_number_parameters 208
_refine_ls_number_reflns 3580
_refine_ls_number_restraints 0
_refine_ls_restrained_S_all 1.033
_refine_ls_R_factor_all 0.0539
_refine_ls_R_factor_gt 0.0446
_refine_ls_shift/su_max 0.000
_refine_ls_shift/su_mean 0.000
_refine_ls_structure_factor_coef Fsqd
_refine_ls_weighting_details 'calc w=1/[\s^2^(Fo^2^)+(0.0802P)^2^+0.1123P] where P=(Fo^2^+2Fc^2^)/3'
_refine_ls_weighting_scheme calc
_refine_ls_wR_factor_gt 0.1226
_refine_ls_wR_factor_ref 0.1312
_reflns_number_gt 3003
_reflns_number_total 3580
_reflns_threshold_expression >2sigma(I)
_cod_data_source_file kp2434.cif
_cod_data_source_block I
_cod_original_cell_volume 1549.8(7)
_cod_database_code 2236417
_cod_database_fobs_code 2236417

loop_
_symmetry_equiv_pos_as_xyz
'x, y, z'
'-x+1/2, -y, z+1/2'
'-x, y+1/2, -z+1/2'
'x+1/2, -y+1/2, -z'

loop_
_atom_site_type_symbol
_atom_site_label
_atom_site_fract_x
_atom_site_fract_y
_atom_site_fract_z
_atom_site_U_iso_or_equiv
_atom_site_adp_type
_atom_site_calc_flag
_atom_site_refinement_flags
_atom_site_occupancy
_atom_site_symmetry_multiplicity
C C1 1.2857(3) 0.28856(19) 0.10037(8) 0.0526(4) Uani d . 1 1
C C2 1.2504(3) 0.23672(19) 0.15455(8) 0.0503(4) Uani d . 1 1
H H2A 1.3390 0.1801 0.1732 0.060 Uiso calc R 1 1
C C3 1.0795(2) 0.27084(17) 0.18071(7) 0.0453(4) Uani d . 1 1
C C4 0.9487(3) 0.35376(18) 0.15216(8) 0.0469(4) Uani d . 1 1
H H4A 0.8350 0.3785 0.1696 0.056 Uiso calc R 1 1
C C5 0.9895(3) 0.39948(18) 0.09717(7) 0.0495(4) Uani d . 1 1
C C6 1.1576(3) 0.3692(2) 0.07014(8) 0.0521(4) Uani d . 1 1
H H6A 1.1834 0.4015 0.0333 0.062 Uiso calc R 1 1
C C7 1.0425(2) 0.21140(17) 0.23943(7) 0.0460(4) Uani d . 1 1
C C8 0.8869(3) 0.2398(2) 0.33103(8) 0.0557(4) Uani d . 1 1
H H8A 0.9465 0.1466 0.3358 0.067 Uiso calc R 1 1
C C9 0.9790(4) 0.3399(3) 0.37526(9) 0.0671(6) Uani d . 1 1
C C10 0.5694(5) 0.3567(4) 0.3394(2) 0.1160(12) Uani d . 1 1
H H15A 0.4365 0.3390 0.3442 0.174 Uiso calc R 1 1
H H15B 0.5902 0.4049 0.3036 0.174 Uiso calc R 1 1
H H15C 0.6142 0.4149 0.3703 0.174 Uiso calc R 1 1
C C11 0.5992(4) 0.1150(4) 0.29434(14) 0.0947(9) Uani d . 1 1
H H14A 0.4656 0.1019 0.2998 0.142 Uiso calc R 1 1
H H14B 0.6627 0.0253 0.2983 0.142 Uiso calc R 1 1
H H14C 0.6221 0.1526 0.2567 0.142 Uiso calc R 1 1
C C12 1.0720(6) 0.3594(4) 0.47134(13) 0.1166(13) Uani d . 1 1
H H12A 1.0668 0.3069 0.5066 0.175 Uiso calc R 1 1
H H12B 1.0072 0.4483 0.4760 0.175 Uiso calc R 1 1
H H12C 1.2018 0.3769 0.4613 0.175 Uiso calc R 1 1
C C13 0.6744(4) 0.2186(3) 0.33924(11) 0.0735(6) Uani d . 1 1
H H13A 0.6560 0.1746 0.3769 0.088 Uiso calc R 1 1
N N1 1.4675(3) 0.2555(2) 0.07277(9) 0.0671(5) Uani d . 1 1
N N2 0.8475(3) 0.48375(18) 0.06597(7) 0.0613(4) Uani d . 1 1
N N5 0.9379(2) 0.29050(15) 0.27435(6) 0.0506(4) Uani d . 1 1
H H5A 0.9000 0.3728 0.2632 0.061 Uiso calc R 1 1
O O1 1.5804(3) 0.1847(3) 0.09906(10) 0.0990(6) Uani d . 1 1
O O2 1.4962(3) 0.3026(2) 0.02520(8) 0.0877(6) Uani d . 1 1
O O3 0.8739(3) 0.5050(2) 0.01510(7) 0.0856(5) Uani d . 1 1
O O4 0.7125(3) 0.5274(2) 0.09269(7) 0.0781(5) Uani d . 1 1
O O5 1.1072(2) 0.09485(13) 0.25244(6) 0.0596(4) Uani d . 1 1
O O6 0.9809(3) 0.2774(2) 0.42582(6) 0.0897(6) Uani d . 1 1
O O7 1.0395(5) 0.4534(3) 0.36573(10) 0.1163(9) Uani d . 1 1

loop_
_atom_site_aniso_label
_atom_site_aniso_U_11
_atom_site_aniso_U_22
_atom_site_aniso_U_33
_atom_site_aniso_U_12
_atom_site_aniso_U_13
_atom_site_aniso_U_23
C1 0.0540(10) 0.0489(9) 0.0547(10) -0.0103(8) 0.0075(8) -0.0126(8)
C2 0.0526(9) 0.0426(8) 0.0556(10) -0.0011(7) -0.0013(8) -0.0040(7)
C3 0.0525(9) 0.0375(7) 0.0460(8) -0.0054(7) -0.0006(7) -0.0030(7)
C4 0.0503(9) 0.0439(8) 0.0464(8) -0.0035(7) -0.0001(7) -0.0047(7)
C5 0.0614(10) 0.0427(8) 0.0445(8) -0.0027(8) -0.0047(8) -0.0028(7)
C6 0.0639(11) 0.0497(9) 0.0426(8) -0.0102(8) 0.0046(8) -0.0043(7)
C7 0.0500(9) 0.0402(8) 0.0477(8) -0.0039(7) -0.0024(7) 0.0004(7)
C8 0.0658(11) 0.0549(10) 0.0463(9) 0.0091(9) 0.0023(8) 0.0045(8)
C9 0.0770(14) 0.0720(13) 0.0523(11) 0.0169(12) -0.0047(10) -0.0061(9)
C10 0.0821(19) 0.094(2) 0.172(4) 0.0177(17) 0.034(2) 0.017(2)
C11 0.0834(18) 0.099(2) 0.102(2) -0.0206(17) -0.0107(15) 0.0137(17)
C12 0.152(3) 0.130(3) 0.0680(16) 0.019(3) -0.0295(19) -0.0348(17)
C13 0.0736(14) 0.0762(14) 0.0707(13) -0.0033(12) 0.0113(11) 0.0167(11)
N1 0.0613(10) 0.0632(10) 0.0769(12) -0.0070(9) 0.0174(9) -0.0107(9)
N2 0.0743(11) 0.0594(9) 0.0504(9) 0.0028(9) -0.0069(8) 0.0018(7)
N5 0.0629(9) 0.0432(7) 0.0456(7) 0.0071(7) 0.0047(6) 0.0055(6)
O1 0.0641(10) 0.1110(14) 0.1218(16) 0.0183(11) 0.0206(10) 0.0107(13)
O2 0.0948(13) 0.0910(12) 0.0773(11) -0.0046(11) 0.0372(10) -0.0117(9)
O3 0.1103(15) 0.0954(12) 0.0511(8) 0.0146(12) -0.0049(9) 0.0146(8)
O4 0.0800(11) 0.0881(11) 0.0661(9) 0.0258(9) -0.0040(8) 0.0041(8)
O5 0.0776(9) 0.0431(6) 0.0580(7) 0.0098(6) 0.0016(7) 0.0035(6)
O6 0.1274(15) 0.0904(11) 0.0512(8) 0.0167(12) -0.0109(9) -0.0112(8)
O7 0.162(2) 0.0923(13) 0.0946(14) -0.0369(15) -0.0343(14) -0.0015(12)

loop_
_atom_type_symbol
_atom_type_description
_atom_type_scat_dispersion_real
_atom_type_scat_dispersion_imag
_atom_type_scat_source
C C 0.0033 0.0016 'International Tables Vol C Tables 4.2.6.8 and 6.1.1.4'
H H 0.0000 0.0000 'International Tables Vol C Tables 4.2.6.8 and 6.1.1.4'
N N 0.0061 0.0033 'International Tables Vol C Tables 4.2.6.8 and 6.1.1.4'
O O 0.0106 0.0060 'International Tables Vol C Tables 4.2.6.8 and 6.1.1.4'

loop_
_geom_angle_atom_site_label_1
_geom_angle_atom_site_label_2
_geom_angle_atom_site_label_3
_geom_angle
C6 C1 C2 123.15(18)
C6 C1 N1 117.83(18)
C2 C1 N1 119.02(19)
C1 C2 C3 118.55(18)
C1 C2 H2A 120.7
C3 C2 H2A 120.7
C4 C3 C2 119.99(17)
C4 C3 C7 122.29(16)
C2 C3 C7 117.70(16)
C3 C4 C5 118.94(17)
C3 C4 H4A 120.5
C5 C4 H4A 120.5
C6 C5 C4 122.75(17)
C6 C5 N2 118.28(16)
C4 C5 N2 118.97(17)
C5 C6 C1 116.59(17)
C5 C6 H6A 121.7
C1 C6 H6A 121.7
O5 C7 N5 123.84(16)
O5 C7 C3 119.61(16)
N5 C7 C3 116.54(14)
N5 C8 C13 113.70(18)
N5 C8 C9 107.70(17)
C13 C8 C9 114.29(18)
N5 C8 H8A 106.9
C13 C8 H8A 106.9
C9 C8 H8A 106.9
O7 C9 O6 125.0(2)
O7 C9 C8 125.7(2)
O6 C9 C8 109.3(2)
C13 C10 H15A 109.5
C13 C10 H15B 109.5
H15A C10 H15B 109.5
C13 C10 H15C 109.5
H15A C10 H15C 109.5
H15B C10 H15C 109.5
C13 C11 H14A 109.5
C13 C11 H14B 109.5
H14A C11 H14B 109.5
C13 C11 H14C 109.5
H14A C11 H14C 109.5
H14B C11 H14C 109.5
O6 C12 H12A 109.5
O6 C12 H12B 109.5
H12A C12 H12B 109.5
O6 C12 H12C 109.5
H12A C12 H12C 109.5
H12B C12 H12C 109.5
C10 C13 C8 111.9(2)
C10 C13 C11 112.6(3)
C8 C13 C11 109.9(2)
C10 C13 H13A 107.4
C8 C13 H13A 107.4
C11 C13 H13A 107.4
O1 N1 O2 123.8(2)
O1 N1 C1 118.12(19)
O2 N1 C1 118.0(2)
O4 N2 O3 124.5(2)
O4 N2 C5 117.71(17)
O3 N2 C5 117.81(19)
C7 N5 C8 120.85(15)
C7 N5 H5A 119.6
C8 N5 H5A 119.6
C9 O6 C12 114.7(3)

loop_
_geom_bond_atom_site_label_1
_geom_bond_atom_site_label_2
_geom_bond_distance
C1 C6 1.375(3)
C1 C2 1.377(3)
C1 N1 1.469(3)
C2 C3 1.390(3)
C2 H2A 0.9300
C3 C4 1.380(3)
C3 C7 1.502(2)
C4 C5 1.383(3)
C4 H4A 0.9300
C5 C6 1.373(3)
C5 N2 1.471(3)
C6 H6A 0.9300
C7 O5 1.226(2)
C7 N5 1.328(2)
C8 N5 1.451(2)
C8 C13 1.525(3)
C8 C9 1.541(3)
C8 H8A 0.9800
C9 O7 1.171(3)
C9 O6 1.318(3)
C10 C13 1.497(4)
C10 H15A 0.9600
C10 H15B 0.9600
C10 H15C 0.9600
C11 C13 1.526(4)
C11 H14A 0.9600
C11 H14B 0.9600
C11 H14C 0.9600
C12 O6 1.462(3)
C12 H12A 0.9600
C12 H12B 0.9600
C12 H12C 0.9600
C13 H13A 0.9800
N1 O1 1.206(3)
N1 O2 1.212(3)
N2 O4 1.211(2)
N2 O3 1.217(2)
N5 H5A 0.8600

loop_
_geom_hbond_atom_site_label_D
_geom_hbond_atom_site_label_H
_geom_hbond_atom_site_label_A
_geom_hbond_site_symmetry_A
_geom_hbond_distance_DH
_geom_hbond_distance_HA
_geom_hbond_distance_DA
_geom_hbond_angle_DHA
N5 H5A O5 3_755 0.86 2.12 2.949(2) 161.2

loop_
_cod_related_entry_id
_cod_related_entry_database
_cod_related_entry_code
1 ChemSpider 1724006
